data_2238485
loop_
_publ_author_name
'G\"ultekin, Zeynep'
'Frey, Wolfgang'
'H\"okelek, Tuncer'

_publ_section_title
;
 Dimethyl 6-iodo-2-methyl-1,2-dihydroquinoline-2,4-dicarboxylate
;
_journal_coeditor_code GW2137
_journal_issue 9
_journal_name_full 'Acta Crystallographica Section E'
_journal_page_first o1476
_journal_paper_doi 10.1107/S1600536813023544
_journal_volume 69
_journal_year 2013
_chemical_formula_iupac 'C14 H14 I N O4'
_chemical_formula_moiety 'C14 H14 I N O4'
_chemical_formula_sum 'C14 H14 I N O4'
_chemical_formula_weight 387.16
_chemical_name_systematic
;
Dimethyl 6-iodo-2-methyl-1,2-dihydroquinoline-2,4-dicarboxylate
;
_space_group_IT_number 2
_symmetry_cell_setting triclinic
_symmetry_space_group_name_Hall '-P 1'
_symmetry_space_group_name_H-M 'P -1'
_atom_sites_solution_hydrogens geom
_atom_sites_solution_primary direct
_atom_sites_solution_secondary difmap
_audit_creation_method SHELXL-97
_cell_angle_alpha 116.862(3)
_cell_angle_beta 103.956(4)
_cell_angle_gamma 96.780(4)
_cell_formula_units_Z 2
_cell_length_a 7.7994(14)
_cell_length_b 10.2797(8)
_cell_length_c 10.8056(8)
_cell_measurement_reflns_used 6892
_cell_measurement_temperature 100(2)
_cell_measurement_theta_max 36.47
_cell_measurement_theta_min 2.28
_cell_volume 723.80(16)
_computing_cell_refinement 'SAINT (Bruker, 2008)'
_computing_data_collection 'APEX2 (Bruker, 2008)'
_computing_data_reduction 'SAINT (Bruker, 2008)'
_computing_molecular_graphics 'ORTEP-3 for Windows (Farrugia, 2012)'
_computing_publication_material 'WinGX (Farrugia, 2012) and PLATON (Spek, 2009)'
_computing_structure_refinement 'SHELXL97 (Sheldrick, 2008)'
_computing_structure_solution 'SHELXS97 (Sheldrick, 2008)'
_diffrn_ambient_temperature 100(2)
_diffrn_measured_fraction_theta_full 0.993
_diffrn_measured_fraction_theta_max 0.993
_diffrn_measurement_device_type 'Bruker Kappa APEXII DUO'
_diffrn_measurement_method '\f and \w scans'
_diffrn_radiation_monochromator triumph
_diffrn_radiation_source 'fine-focus sealed tube'
_diffrn_radiation_type MoK\a
_diffrn_radiation_wavelength 0.71073
_diffrn_reflns_av_R_equivalents 0.0322
_diffrn_reflns_av_sigmaI/netI 0.0163
_diffrn_reflns_limit_h_max 13
_diffrn_reflns_limit_h_min -13
_diffrn_reflns_limit_k_max 17
_diffrn_reflns_limit_k_min -17
_diffrn_reflns_limit_l_max 18
_diffrn_reflns_limit_l_min -18
_diffrn_reflns_number 43287
_diffrn_reflns_theta_full 36.47
_diffrn_reflns_theta_max 36.47
_diffrn_reflns_theta_min 2.28
_diffrn_standards_decay_% 0
_diffrn_standards_interval_count 0
_diffrn_standards_number 0
_exptl_absorpt_coefficient_mu 2.224
_exptl_absorpt_correction_T_max 0.4149
_exptl_absorpt_correction_T_min 0.2827
_exptl_absorpt_correction_type numerical
_exptl_absorpt_process_details '(Blessing, 1995)'
_exptl_crystal_colour yellow
_exptl_crystal_density_diffrn 1.776
_exptl_crystal_density_method 'not measured'
_exptl_crystal_description block
_exptl_crystal_F_000 380
_exptl_crystal_size_max 0.76
_exptl_crystal_size_mid 0.65
_exptl_crystal_size_min 0.48
_refine_diff_density_max 1.884
_refine_diff_density_min -1.538
_refine_ls_extinction_coef 0.0715(18)
_refine_ls_extinction_expression Fc^*^=kFc[1+0.001xFc^2^\l^3^/sin(2\q)]^-1/4^
_refine_ls_extinction_method 'SHELXL97 (Sheldrick, 2008)'
_refine_ls_goodness_of_fit_ref 1.239
_refine_ls_hydrogen_treatment mixed
_refine_ls_matrix_type full
_refine_ls_number_parameters 190
_refine_ls_number_reflns 7044
_refine_ls_number_restraints 1
_refine_ls_restrained_S_all 1.239
_refine_ls_R_factor_all 0.0272
_refine_ls_R_factor_gt 0.0267
_refine_ls_shift/su_max 0.000
_refine_ls_shift/su_mean 0.000
_refine_ls_structure_factor_coef Fsqd
_refine_ls_weighting_details 'calc w=1/[\s^2^(Fo^2^)+(0.0263P)^2^+0.7072P] where P=(Fo^2^+2Fc^2^)/3'
_refine_ls_weighting_scheme calc
_refine_ls_wR_factor_gt 0.0730
_refine_ls_wR_factor_ref 0.0733
_reflns_number_gt 6902
_reflns_number_total 7044
_reflns_threshold_expression I>2\s(I)
_cod_data_source_file gw2137.cif
_cod_data_source_block I
_cod_database_code 2238485
_cod_database_fobs_code 2238485

loop_
_symmetry_equiv_pos_as_xyz
'x, y, z'
'-x, -y, -z'

loop_
_atom_site_type_symbol
_atom_site_label
_atom_site_fract_x
_atom_site_fract_y
_atom_site_fract_z
_atom_site_U_iso_or_equiv
_atom_site_adp_type
_atom_site_calc_flag
_atom_site_refinement_flags
_atom_site_occupancy
_atom_site_symmetry_multiplicity
I I1 0.017285(15) 0.670510(12) 0.215800(11) 0.02370(4) Uani d . 1 1
O O1 0.28824(19) 0.31504(13) 0.37768(13) 0.0217(2) Uani d . 1 1
O O2 0.34912(17) 0.25624(12) 0.55598(13) 0.01879(18) Uani d . 1 1
O O3 0.69165(15) 0.92071(11) 0.93569(13) 0.01678(17) Uani d . 1 1
O O4 0.78140(13) 0.71616(12) 0.92154(12) 0.01509(16) Uani d . 1 1
N N1 0.32777(15) 0.77436(13) 0.85280(12) 0.01270(17) Uani d D 1 1
H H1 0.335(4) 0.858(2) 0.920(2) 0.020(6) Uiso d D 1 1
C C1 0.46679(16) 0.70426(14) 0.88944(13) 0.01127(17) Uani d . 1 1
C C2 0.42693(16) 0.54604(14) 0.76450(14) 0.01201(18) Uani d . 1 1
H H2 0.472(3) 0.475(3) 0.787(3) 0.013(5) Uiso d . 1 1
C C3 0.33684(16) 0.50661(14) 0.62481(14) 0.01130(17) Uani d . 1 1
C C4 0.26466(16) 0.61703(14) 0.59074(14) 0.01143(17) Uani d . 1 1
C C5 0.19306(18) 0.59520(15) 0.44880(15) 0.01460(19) Uani d . 1 1
H H5 0.1942 0.5060 0.3664 0.018 Uiso calc R 1 1
C C6 0.12035(19) 0.70379(16) 0.42832(15) 0.0157(2) Uani d . 1 1
C C7 0.11561(19) 0.83472(16) 0.54662(16) 0.0165(2) Uani d . 1 1
H H7 0.0636 0.9073 0.5310 0.020 Uiso calc R 1 1
C C8 0.18759(18) 0.85846(15) 0.68790(15) 0.0149(2) Uani d . 1 1
H H8 0.1851 0.9481 0.7693 0.018 Uiso calc R 1 1
C C9 0.26382(16) 0.75191(14) 0.71195(14) 0.01145(17) Uani d . 1 1
C C10 0.47035(19) 0.70673(18) 1.03339(15) 0.0169(2) Uani d . 1 1
H H10A 0.4966 0.8115 1.1121 0.025 Uiso calc R 1 1
H H10B 0.5656 0.6607 1.0599 0.025 Uiso calc R 1 1
H H10C 0.3511 0.6496 1.0199 0.025 Uiso calc R 1 1
C C11 0.65818(16) 0.79393(14) 0.91643(13) 0.01153(17) Uani d . 1 1
C C12 0.96471(18) 0.78904(19) 0.94143(18) 0.0191(2) Uani d . 1 1
H H12A 1.0454 0.7234 0.9438 0.029 Uiso calc R 1 1
H H12B 1.0110 0.8854 1.0343 0.029 Uiso calc R 1 1
H H12C 0.9615 0.8076 0.8597 0.029 Uiso calc R 1 1
C C13 0.31983(17) 0.35216(14) 0.50561(15) 0.01327(19) Uani d . 1 1
C C14 0.3488(3) 0.10914(18) 0.4461(2) 0.0252(3) Uani d . 1 1
H H14A 0.3710 0.0458 0.4910 0.038 Uiso calc R 1 1
H H14B 0.4454 0.1193 0.4050 0.038 Uiso calc R 1 1
H H14C 0.2297 0.0621 0.3674 0.038 Uiso calc R 1 1

loop_
_atom_site_aniso_label
_atom_site_aniso_U_11
_atom_site_aniso_U_22
_atom_site_aniso_U_33
_atom_site_aniso_U_12
_atom_site_aniso_U_13
_atom_site_aniso_U_23
I1 0.02815(6) 0.02630(6) 0.01695(5) 0.00288(4) 0.00133(4) 0.01504(4)
O1 0.0310(6) 0.0176(4) 0.0144(4) 0.0086(4) 0.0071(4) 0.0059(4)
O2 0.0239(5) 0.0128(4) 0.0208(5) 0.0062(3) 0.0069(4) 0.0093(4)
O3 0.0174(4) 0.0108(4) 0.0201(4) 0.0024(3) 0.0085(3) 0.0053(3)
O4 0.0096(3) 0.0185(4) 0.0204(4) 0.0040(3) 0.0045(3) 0.0124(4)
N1 0.0118(4) 0.0151(4) 0.0112(4) 0.0057(3) 0.0040(3) 0.0060(3)
C1 0.0095(4) 0.0137(4) 0.0106(4) 0.0023(3) 0.0028(3) 0.0065(4)
C2 0.0111(4) 0.0128(4) 0.0128(4) 0.0024(3) 0.0030(3) 0.0076(4)
C3 0.0104(4) 0.0116(4) 0.0119(4) 0.0021(3) 0.0031(3) 0.0063(4)
C4 0.0106(4) 0.0121(4) 0.0117(4) 0.0024(3) 0.0028(3) 0.0066(4)
C5 0.0158(5) 0.0150(5) 0.0125(5) 0.0025(4) 0.0028(4) 0.0078(4)
C6 0.0162(5) 0.0177(5) 0.0149(5) 0.0033(4) 0.0025(4) 0.0109(4)
C7 0.0163(5) 0.0184(5) 0.0186(5) 0.0068(4) 0.0048(4) 0.0123(5)
C8 0.0149(5) 0.0159(5) 0.0163(5) 0.0071(4) 0.0056(4) 0.0090(4)
C9 0.0097(4) 0.0134(4) 0.0119(4) 0.0033(3) 0.0036(3) 0.0068(4)
C10 0.0163(5) 0.0237(6) 0.0134(5) 0.0042(4) 0.0055(4) 0.0114(5)
C11 0.0108(4) 0.0129(4) 0.0098(4) 0.0025(3) 0.0035(3) 0.0049(4)
C12 0.0099(4) 0.0269(6) 0.0230(6) 0.0032(4) 0.0048(4) 0.0149(5)
C13 0.0123(4) 0.0122(4) 0.0143(5) 0.0025(3) 0.0039(4) 0.0062(4)
C14 0.0297(7) 0.0140(5) 0.0318(8) 0.0092(5) 0.0120(6) 0.0095(5)

loop_
_atom_type_symbol
_atom_type_description
_atom_type_scat_dispersion_real
_atom_type_scat_dispersion_imag
_atom_type_scat_source
C C 0.0033 0.0016 'International Tables Vol C Tables 4.2.6.8 and 6.1.1.4'
H H 0.0000 0.0000 'International Tables Vol C Tables 4.2.6.8 and 6.1.1.4'
N N 0.0061 0.0033 'International Tables Vol C Tables 4.2.6.8 and 6.1.1.4'
O O 0.0106 0.0060 'International Tables Vol C Tables 4.2.6.8 and 6.1.1.4'
I I -0.4742 1.8119 'International Tables Vol C Tables 4.2.6.8 and 6.1.1.4'

loop_
_geom_angle_atom_site_label_1
_geom_angle_atom_site_label_2
_geom_angle_atom_site_label_3
_geom_angle
C13 O2 C14 114.26(13)
C11 O4 C12 115.43(11)
C1 N1 H1 115(2)
C9 N1 C1 120.03(10)
C9 N1 H1 116(2)
N1 C1 C2 109.26(10)
N1 C1 C10 108.89(10)
N1 C1 C11 110.73(10)
C2 C1 C10 111.83(11)
C2 C1 C11 108.91(10)
C10 C1 C11 107.20(10)
C1 C2 H2 117.7(15)
C3 C2 C1 121.91(11)
C3 C2 H2 120.4(15)
C2 C3 C4 120.28(11)
C2 C3 C13 118.60(11)
C4 C3 C13 121.05(11)
C5 C4 C3 124.75(11)
C5 C4 C9 118.89(11)
C9 C4 C3 116.33(11)
C4 C5 H5 119.9
C6 C5 C4 120.11(12)
C6 C5 H5 119.9
C5 C6 I1 119.55(10)
C7 C6 I1 119.26(10)
C7 C6 C5 121.19(12)
C6 C7 H7 120.3
C8 C7 C6 119.31(12)
C8 C7 H7 120.3
C7 C8 C9 120.73(12)
C7 C8 H8 119.6
C9 C8 H8 119.6
N1 C9 C4 120.20(11)
N1 C9 C8 119.93(11)
C8 C9 C4 119.75(11)
C1 C10 H10A 109.5
C1 C10 H10B 109.5
C1 C10 H10C 109.5
H10A C10 H10B 109.5
H10A C10 H10C 109.5
H10B C10 H10C 109.5
O3 C11 O4 124.68(12)
O3 C11 C1 123.96(11)
O4 C11 C1 111.31(11)
O4 C12 H12A 109.5
O4 C12 H12B 109.5
O4 C12 H12C 109.5
H12A C12 H12B 109.5
H12A C12 H12C 109.5
H12B C12 H12C 109.5
O1 C13 O2 122.31(13)
O1 C13 C3 125.09(12)
O2 C13 C3 112.57(11)
O2 C14 H14A 109.5
O2 C14 H14B 109.5
O2 C14 H14C 109.5
H14A C14 H14B 109.5
H14A C14 H14C 109.5
H14B C14 H14C 109.5

loop_
_geom_bond_atom_site_label_1
_geom_bond_atom_site_label_2
_geom_bond_distance
I1 C6 2.0908(14)
N1 C1 1.4447(17)
N1 C9 1.3812(17)
N1 H1 0.821(17)
O1 C13 1.2059(17)
O2 C13 1.3412(17)
O2 C14 1.439(2)
O3 C11 1.2075(16)
O4 C11 1.3273(16)
O4 C12 1.4508(17)
C1 C2 1.5028(18)
C1 C10 1.5376(18)
C1 C11 1.5444(17)
C2 C3 1.3435(18)
C2 H2 0.94(2)
C3 C4 1.4728(17)
C3 C13 1.4890(18)
C4 C5 1.4002(18)
C4 C9 1.4154(17)
C5 C6 1.3888(19)
C5 H5 0.9500
C6 C7 1.388(2)
C7 C8 1.387(2)
C7 H7 0.9500
C8 C9 1.3989(18)
C8 H8 0.9500
C10 H10A 0.9800
C10 H10B 0.9800
C10 H10C 0.9800
C12 H12A 0.9800
C12 H12B 0.9800
C12 H12C 0.9800
C14 H14A 0.9800
C14 H14B 0.9800
C14 H14C 0.9800

loop_
_geom_hbond_atom_site_label_D
_geom_hbond_atom_site_label_H
_geom_hbond_atom_site_label_A
_geom_hbond_site_symmetry_A
_geom_hbond_distance_DH
_geom_hbond_distance_HA
_geom_hbond_distance_DA
_geom_hbond_angle_DHA
_geom_hbond_publ_flag
N1 H1 O3 2_677 0.82(2) 2.17(2) 2.9795(19) 169(2) yes
C5 H5 O1 . 0.95 2.22 2.866(2) 125 yes
C12 H12C O1 2_666 0.98 2.46 3.132(2) 126 yes

loop_
_geom_torsion_atom_site_label_1
_geom_torsion_atom_site_label_2
_geom_torsion_atom_site_label_3
_geom_torsion_atom_site_label_4
_geom_torsion
C14 O2 C13 O1 3.0(2)
C14 O2 C13 C3 -175.15(12)
C12 O4 C11 O3 -4.60(19)
C12 O4 C11 C1 177.95(11)
C9 N1 C1 C2 -40.61(15)
C9 N1 C1 C10 -163.02(11)
C9 N1 C1 C11 79.35(14)
C1 N1 C9 C4 28.53(17)
C1 N1 C9 C8 -155.41(12)
N1 C1 C2 C3 28.17(16)
C10 C1 C2 C3 148.81(12)
C11 C1 C2 C3 -92.90(14)
N1 C1 C11 O3 14.82(17)
N1 C1 C11 O4 -167.70(10)
C2 C1 C11 O3 134.99(13)
C2 C1 C11 O4 -47.53(14)
C10 C1 C11 O3 -103.84(15)
C10 C1 C11 O4 73.64(13)
C1 C2 C3 C4 -3.42(18)
C1 C2 C3 C13 173.68(11)
C2 C3 C4 C5 170.20(12)
C2 C3 C4 C9 -11.93(17)
C13 C3 C4 C5 -6.82(18)
C13 C3 C4 C9 171.05(11)
C2 C3 C13 O1 -159.19(14)
C2 C3 C13 O2 18.92(16)
C4 C3 C13 O1 17.9(2)
C4 C3 C13 O2 -164.00(11)
C3 C4 C5 C6 176.90(12)
C9 C4 C5 C6 -0.92(19)
C3 C4 C9 N1 -0.21(17)
C3 C4 C9 C8 -176.28(11)
C5 C4 C9 N1 177.79(11)
C5 C4 C9 C8 1.72(18)
C4 C5 C6 I1 179.18(9)
C4 C5 C6 C7 -0.5(2)
I1 C6 C7 C8 -178.59(10)
C5 C6 C7 C8 1.1(2)
C6 C7 C8 C9 -0.2(2)
C7 C8 C9 N1 -177.23(12)
C7 C8 C9 C4 -1.15(19)
